data_1547595
loop_
_publ_author_name
'Kan, Chao'
'Hu, Jianwen'
'Huang, Yang'
'Wang, Haobing'
'Ma, Haiyan'

_publ_section_title
;
 Highly Isoselective and Active Zinc Catalysts for rac-Lactide
 Polymerization: Effect of Pendant Groups of Aminophenolate Ligands
;
_journal_issue 20
_journal_name_full Macromolecules
_journal_page_first 7911
_journal_paper_doi 10.1021/acs.macromol.7b01420
_journal_volume 50
_journal_year 2017
_chemical_absolute_configuration ad
_chemical_formula_sum 'C48 H59 N3 O2 Si2 Zn'
_chemical_formula_weight 831.53
_chemical_name_systematic
; 
 ? 
;
_space_group_crystal_system orthorhombic
_space_group_IT_number 19
_space_group_name_Hall 'P 2ac 2ab'
_space_group_name_H-M_alt 'P 21 21 21'
_symmetry_space_group_name_Hall 'P 2ac 2ab'
_symmetry_space_group_name_H-M 'P 21 21 21'
_atom_sites_solution_hydrogens geom
_audit_creation_method SHELXL-2013
_cell_angle_alpha 90
_cell_angle_beta 90
_cell_angle_gamma 90
_cell_formula_units_Z 4
_cell_length_a 11.216(2)
_cell_length_b 16.373(3)
_cell_length_c 23.726(4)
_cell_measurement_reflns_used 3138
_cell_measurement_temperature 133(2)
_cell_measurement_theta_max 43.041
_cell_measurement_theta_min 4.402
_cell_volume 4357.0(13)
_computing_cell_refinement 'Bruker SAINT'
_computing_data_collection 'Bruker APEX2'
_computing_data_reduction 'Bruker SAINT'
_computing_molecular_graphics 'Bruker SHELXTL'
_computing_publication_material 'Bruker SHELXTL'
_computing_structure_refinement 'SHELXL-2013 (Sheldrick, 2013)'
_computing_structure_solution 'SHELXS-97 (Sheldrick, 2008)'
_diffrn_ambient_temperature 133(2)
_diffrn_measured_fraction_theta_full 1.000
_diffrn_measured_fraction_theta_max 1.000
_diffrn_measurement_device_type 'Bruker APEX-II CCD'
_diffrn_measurement_method '\f and \w scans'
_diffrn_radiation_type MoK\a
_diffrn_radiation_wavelength 0.71073
_diffrn_reflns_av_R_equivalents 0.1409
_diffrn_reflns_av_unetI/netI 0.1336
_diffrn_reflns_Laue_measured_fraction_full 1.000
_diffrn_reflns_Laue_measured_fraction_max 1.000
_diffrn_reflns_limit_h_max 13
_diffrn_reflns_limit_h_min -13
_diffrn_reflns_limit_k_max 19
_diffrn_reflns_limit_k_min -17
_diffrn_reflns_limit_l_max 28
_diffrn_reflns_limit_l_min -28
_diffrn_reflns_number 30232
_diffrn_reflns_point_group_measured_fraction_full 1.000
_diffrn_reflns_point_group_measured_fraction_max 1.000
_diffrn_reflns_theta_full 25.242
_diffrn_reflns_theta_max 25.500
_diffrn_reflns_theta_min 2.008
_exptl_absorpt_coefficient_mu 0.660
_exptl_absorpt_correction_T_max 0.7456
_exptl_absorpt_correction_T_min 0.4996
_exptl_absorpt_correction_type multi-scan
_exptl_absorpt_process_details sadabs
_exptl_crystal_colour colorless
_exptl_crystal_density_diffrn 1.268
_exptl_crystal_description prismatic
_exptl_crystal_F_000 1768
_exptl_crystal_size_max 0.210
_exptl_crystal_size_mid 0.180
_exptl_crystal_size_min 0.110
_refine_diff_density_max 0.821
_refine_diff_density_min -0.756
_refine_diff_density_rms 0.071
_refine_ls_abs_structure_details
; 
 Flack x determined using 1758 quotients [(I+)-(I-)]/[(I+)+(I-)] 
 (Parsons and Flack (2004), Acta Cryst. A60, s61). 
;
_refine_ls_abs_structure_Flack 0.008(12)
_refine_ls_extinction_method none
_refine_ls_goodness_of_fit_ref 0.948
_refine_ls_hydrogen_treatment constr
_refine_ls_matrix_type full
_refine_ls_number_parameters 513
_refine_ls_number_reflns 8105
_refine_ls_number_restraints 0
_refine_ls_restrained_S_all 0.948
_refine_ls_R_factor_all 0.1061
_refine_ls_R_factor_gt 0.0513
_refine_ls_shift/su_max 0.000
_refine_ls_shift/su_mean 0.000
_refine_ls_structure_factor_coef Fsqd
_refine_ls_weighting_details 'w=1/[\s^2^(Fo^2^)+(0.0355P)^2^] where P=(Fo^2^+2Fc^2^)/3'
_refine_ls_weighting_scheme calc
_refine_ls_wR_factor_gt 0.0896
_refine_ls_wR_factor_ref 0.1039
_reflns_Friedel_coverage 0.794
_reflns_Friedel_fraction_full 1.000
_reflns_Friedel_fraction_max 1.000
_reflns_number_gt 5288
_reflns_number_total 8105
_reflns_threshold_expression 'I > 2\s(I)'
_cod_data_source_file ma7b01420_si_001.cif
_cod_data_source_block mo_dm15731_0m
_cod_depositor_comments 'Adding full bibliography for 1547592--1547598.cif.'
_cod_original_cell_volume 4357.0(14)
_cod_database_code 1547595
_shelx_space_group_comment
; 
The symmetry employed for this shelxl refinement is uniquely defined 
by the following loop, which should always be used as a source of 
symmetry information in preference to the above space-group names. 
They are only intended as comments. 
;
_shelx_estimated_absorpt_t_min 0.874
_shelx_estimated_absorpt_t_max 0.931
_shelxl_version_number 2013-4

loop_
_space_group_symop_operation_xyz
'x, y, z'
'-x+1/2, -y, z+1/2'
'-x, y+1/2, -z+1/2'
'x+1/2, -y+1/2, -z'

loop_
_atom_site_label
_atom_site_type_symbol
_atom_site_fract_x
_atom_site_fract_y
_atom_site_fract_z
_atom_site_U_iso_or_equiv
_atom_site_adp_type
_atom_site_occupancy
_atom_site_site_symmetry_order
_atom_site_calc_flag
_atom_site_refinement_flags_posn
_atom_site_refinement_flags_adp
Zn1 Zn 0.80211(6) 0.49196(5) 0.08457(3) 0.0230(2) Uani 1 1 d . .
N1 N 0.6349(4) 0.4326(3) 0.1122(2) 0.0220(13) Uani 1 1 d . .
N2 N 0.6892(4) 0.5278(3) 0.02036(19) 0.0220(12) Uani 1 1 d . .
N3 N 0.9333(4) 0.4188(3) 0.0751(2) 0.0254(13) Uani 1 1 d . .
O1 O 0.7936(4) 0.5849(3) 0.13518(16) 0.0217(10) Uani 1 1 d . .
O2 O 0.5044(3) 0.5208(3) -0.01404(17) 0.0291(12) Uani 1 1 d . .
Si1 Si 1.05049(17) 0.43585(14) 0.12015(8) 0.0335(5) Uani 1 1 d . .
Si2 Si 0.93640(18) 0.34698(13) 0.02349(8) 0.0311(5) Uani 1 1 d . .
C1 C 0.6897(6) 0.6202(4) 0.1444(2) 0.0185(14) Uani 1 1 d . .
C2 C 0.6810(5) 0.7059(4) 0.1526(2) 0.0200(15) Uani 1 1 d . .
C3 C 0.5673(5) 0.7394(4) 0.1571(2) 0.0202(16) Uani 1 1 d . .
H3 H 0.5610 0.7971 0.1599 0.024 Uiso 1 1 calc R U
C4 C 0.4626(6) 0.6945(5) 0.1577(3) 0.0244(17) Uani 1 1 d . .
C5 C 0.4752(5) 0.6098(4) 0.1565(2) 0.0228(16) Uani 1 1 d . .
H5 H 0.4061 0.5766 0.1593 0.027 Uiso 1 1 calc R U
C6 C 0.5864(5) 0.5727(4) 0.1514(2) 0.0209(16) Uani 1 1 d . .
C7 C 0.5989(5) 0.4832(4) 0.1615(3) 0.0268(17) Uani 1 1 d . .
H7A H 0.6585 0.4752 0.1918 0.032 Uiso 1 1 calc R U
H7B H 0.5217 0.4623 0.1757 0.032 Uiso 1 1 calc R U
C8 C 0.3436(5) 0.7345(4) 0.1620(3) 0.0325(18) Uani 1 1 d . .
H8A H 0.3261 0.7636 0.1269 0.049 Uiso 1 1 calc R U
H8B H 0.3440 0.7734 0.1935 0.049 Uiso 1 1 calc R U
H8C H 0.2824 0.6929 0.1686 0.049 Uiso 1 1 calc R U
C9 C 0.5483(6) 0.4372(4) 0.0665(2) 0.0285(17) Uani 1 1 d . .
H9A H 0.4693 0.4523 0.0819 0.034 Uiso 1 1 calc R U
H9B H 0.5409 0.3831 0.0482 0.034 Uiso 1 1 calc R U
C10 C 0.5858(5) 0.4986(5) 0.0242(2) 0.0227(14) Uani 1 1 d . .
C11 C 0.5656(5) 0.5737(5) -0.0539(3) 0.0287(17) Uani 1 1 d . .
H11 H 0.5234 0.6272 -0.0578 0.034 Uiso 1 1 calc R U
C12 C 0.6919(6) 0.5854(4) -0.0271(2) 0.0218(14) Uani 1 1 d . .
H12 H 0.7041 0.6428 -0.0139 0.026 Uiso 1 1 calc R U
C13 C 0.7759(5) 0.5640(4) -0.0742(2) 0.0215(15) Uani 1 1 d . .
C14 C 0.7162(6) 0.5410(4) -0.1224(3) 0.0241(16) Uani 1 1 d . .
C15 C 0.5836(5) 0.5340(4) -0.1106(3) 0.0300(19) Uani 1 1 d . .
H15A H 0.5368 0.5626 -0.1400 0.036 Uiso 1 1 calc R U
H15B H 0.5587 0.4760 -0.1096 0.036 Uiso 1 1 calc R U
C16 C 0.7750(5) 0.5258(4) -0.1720(3) 0.0294(18) Uani 1 1 d . .
H16 H 0.7325 0.5115 -0.2052 0.035 Uiso 1 1 calc R U
C17 C 0.8976(6) 0.5319(4) -0.1722(3) 0.0320(19) Uani 1 1 d . .
H17 H 0.9405 0.5225 -0.2062 0.038 Uiso 1 1 calc R U
C18 C 0.9579(6) 0.5513(4) -0.1240(3) 0.0306(17) Uani 1 1 d . .
H18 H 1.0426 0.5533 -0.1248 0.037 Uiso 1 1 calc R U
C19 C 0.8994(5) 0.5682(4) -0.0739(3) 0.0259(16) Uani 1 1 d . .
H19 H 0.9421 0.5822 -0.0407 0.031 Uiso 1 1 calc R U
C20 C 0.6570(6) 0.3476(4) 0.1306(3) 0.0292(17) Uani 1 1 d . .
H20A H 0.7197 0.3485 0.1600 0.035 Uiso 1 1 calc R U
H20B H 0.6889 0.3166 0.0981 0.035 Uiso 1 1 calc R U
C21 C 0.5504(7) 0.3019(4) 0.1537(3) 0.0363(19) Uani 1 1 d . .
H21A H 0.5144 0.3339 0.1847 0.044 Uiso 1 1 calc R U
H21B H 0.4899 0.2958 0.1237 0.044 Uiso 1 1 calc R U
C22 C 0.5848(6) 0.2183(5) 0.1755(3) 0.036(2) Uani 1 1 d . .
H22A H 0.6391 0.2245 0.2081 0.043 Uiso 1 1 calc R U
H22B H 0.6281 0.1883 0.1456 0.043 Uiso 1 1 calc R U
C23 C 0.4753(7) 0.1690(5) 0.1934(3) 0.047(2) Uani 1 1 d . .
H23A H 0.4316 0.1990 0.2225 0.071 Uiso 1 1 calc R U
H23B H 0.5008 0.1161 0.2084 0.071 Uiso 1 1 calc R U
H23C H 0.4234 0.1604 0.1607 0.071 Uiso 1 1 calc R U
C24 C 0.7950(6) 0.7581(4) 0.1543(2) 0.0191(14) Uani 1 1 d . .
C25 C 0.8487(5) 0.7540(4) 0.0955(3) 0.0205(15) Uani 1 1 d . .
C26 C 0.7907(6) 0.7877(4) 0.0495(2) 0.0248(15) Uani 1 1 d . .
H26 H 0.7139 0.8107 0.0551 0.030 Uiso 1 1 calc R U
C27 C 0.8384(6) 0.7895(4) -0.0039(3) 0.0284(18) Uani 1 1 d . .
H27 H 0.7967 0.8150 -0.0339 0.034 Uiso 1 1 calc R U
C28 C 0.9484(6) 0.7534(5) -0.0131(3) 0.0314(18) Uani 1 1 d . .
H28 H 0.9846 0.7556 -0.0492 0.038 Uiso 1 1 calc R U
C29 C 1.0047(6) 0.7143(4) 0.0311(3) 0.0244(16) Uani 1 1 d . .
H29 H 1.0774 0.6862 0.0244 0.029 Uiso 1 1 calc R U
C30 C 0.9573(5) 0.7153(4) 0.0847(3) 0.0243(15) Uani 1 1 d . .
H30 H 0.9989 0.6894 0.1146 0.029 Uiso 1 1 calc R U
C31 C 0.8813(5) 0.7298(4) 0.2010(3) 0.0203(16) Uani 1 1 d . .
C32 C 0.9918(6) 0.7687(5) 0.2056(3) 0.0310(18) Uani 1 1 d . .
H32 H 1.0130 0.8099 0.1793 0.037 Uiso 1 1 calc R U
C33 C 1.0705(6) 0.7478(5) 0.2481(3) 0.0358(19) Uani 1 1 d . .
H33 H 1.1459 0.7741 0.2502 0.043 Uiso 1 1 calc R U
C34 C 1.0410(7) 0.6897(5) 0.2870(3) 0.036(2) Uani 1 1 d . .
H34 H 1.0953 0.6755 0.3161 0.044 Uiso 1 1 calc R U
C35 C 0.9318(7) 0.6521(5) 0.2835(3) 0.0371(19) Uani 1 1 d . .
H35 H 0.9101 0.6120 0.3106 0.044 Uiso 1 1 calc R U
C36 C 0.8533(6) 0.6720(4) 0.2408(3) 0.0262(17) Uani 1 1 d . .
H36 H 0.7782 0.6452 0.2390 0.031 Uiso 1 1 calc R U
C37 C 0.7666(5) 0.8478(4) 0.1714(3) 0.0213(16) Uani 1 1 d . .
C38 C 0.7934(6) 0.9159(4) 0.1395(3) 0.0245(15) Uani 1 1 d . .
H38 H 0.8261 0.9088 0.1029 0.029 Uiso 1 1 calc R U
C39 C 0.7737(5) 0.9946(5) 0.1595(3) 0.0320(17) Uani 1 1 d . .
H39 H 0.7927 1.0403 0.1365 0.038 Uiso 1 1 calc R U
C40 C 0.7271(5) 1.0062(5) 0.2119(3) 0.0318(17) Uani 1 1 d . .
H40 H 0.7146 1.0598 0.2259 0.038 Uiso 1 1 calc R U
C41 C 0.6986(6) 0.9394(4) 0.2444(3) 0.0307(16) Uani 1 1 d . .
H41 H 0.6641 0.9471 0.2806 0.037 Uiso 1 1 calc R U
C42 C 0.7194(5) 0.8618(4) 0.2251(3) 0.0228(16) Uani 1 1 d . .
H42 H 0.7014 0.8166 0.2487 0.027 Uiso 1 1 calc R U
C43 C 0.9947(7) 0.4630(5) 0.1912(3) 0.055(3) Uani 1 1 d . .
H43A H 0.9482 0.5135 0.1890 0.083 Uiso 1 1 calc R U
H43B H 1.0623 0.4709 0.2167 0.083 Uiso 1 1 calc R U
H43C H 0.9440 0.4188 0.2054 0.083 Uiso 1 1 calc R U
C44 C 1.1519(6) 0.3458(5) 0.1282(3) 0.041(2) Uani 1 1 d . .
H44A H 1.1129 0.3043 0.1516 0.061 Uiso 1 1 calc R U
H44B H 1.2263 0.3632 0.1463 0.061 Uiso 1 1 calc R U
H44C H 1.1696 0.3228 0.0910 0.061 Uiso 1 1 calc R U
C45 C 1.1472(6) 0.5208(5) 0.0948(4) 0.063(3) Uani 1 1 d . .
H45A H 1.1783 0.5074 0.0573 0.094 Uiso 1 1 calc R U
H45B H 1.2138 0.5284 0.1210 0.094 Uiso 1 1 calc R U
H45C H 1.1004 0.5712 0.0927 0.094 Uiso 1 1 calc R U
C46 C 0.8032(6) 0.3505(4) -0.0244(3) 0.0348(17) Uani 1 1 d . .
H46A H 0.7303 0.3451 -0.0020 0.052 Uiso 1 1 calc R U
H46B H 0.8079 0.3055 -0.0516 0.052 Uiso 1 1 calc R U
H46C H 0.8021 0.4027 -0.0446 0.052 Uiso 1 1 calc R U
C47 C 0.9365(7) 0.2401(5) 0.0517(3) 0.044(2) Uani 1 1 d . .
H47A H 1.0163 0.2264 0.0656 0.066 Uiso 1 1 calc R U
H47B H 0.9144 0.2020 0.0215 0.066 Uiso 1 1 calc R U
H47C H 0.8789 0.2358 0.0826 0.066 Uiso 1 1 calc R U
C48 C 1.0688(6) 0.3574(5) -0.0231(3) 0.044(2) Uani 1 1 d . .
H48A H 1.0655 0.4101 -0.0427 0.066 Uiso 1 1 calc R U
H48B H 1.0690 0.3131 -0.0509 0.066 Uiso 1 1 calc R U
H48C H 1.1416 0.3546 -0.0003 0.066 Uiso 1 1 calc R U

loop_
_atom_site_aniso_label
_atom_site_aniso_U_11
_atom_site_aniso_U_22
_atom_site_aniso_U_33
_atom_site_aniso_U_23
_atom_site_aniso_U_13
_atom_site_aniso_U_12
Zn1 0.0179(3) 0.0257(5) 0.0255(3) -0.0028(4) 0.0002(3) -0.0002(4)
N1 0.021(3) 0.022(4) 0.023(3) 0.001(3) -0.001(2) -0.006(3)
N2 0.014(3) 0.026(4) 0.026(3) -0.004(2) 0.000(2) 0.000(3)
N3 0.023(3) 0.031(4) 0.023(3) -0.006(2) -0.007(2) 0.010(3)
O1 0.016(2) 0.026(3) 0.023(2) 0.0022(18) -0.004(2) -0.006(2)
O2 0.018(2) 0.037(4) 0.032(3) 0.000(2) -0.0018(19) -0.001(2)
Si1 0.0275(11) 0.0331(14) 0.0400(12) -0.0074(10) -0.0080(10) 0.0078(10)
Si2 0.0299(11) 0.0334(14) 0.0301(11) -0.0063(9) 0.0009(9) 0.0054(10)
C1 0.014(3) 0.023(4) 0.019(3) -0.002(3) 0.000(3) 0.001(3)
C2 0.020(4) 0.026(4) 0.014(3) 0.000(3) -0.001(3) -0.002(3)
C3 0.022(4) 0.020(4) 0.018(3) 0.000(3) 0.001(3) -0.002(3)
C4 0.024(4) 0.032(5) 0.018(4) 0.002(3) 0.001(3) 0.001(3)
C5 0.020(4) 0.030(5) 0.018(3) 0.000(3) -0.002(3) -0.010(3)
C6 0.024(4) 0.023(5) 0.015(3) -0.002(3) -0.005(3) 0.000(3)
C7 0.022(3) 0.033(5) 0.025(4) -0.002(3) 0.005(3) -0.010(3)
C8 0.020(4) 0.040(5) 0.038(4) -0.002(3) 0.000(3) 0.003(3)
C9 0.029(4) 0.029(5) 0.028(4) -0.002(3) -0.003(3) -0.010(4)
C10 0.030(3) 0.020(4) 0.018(3) -0.003(3) -0.005(3) 0.003(4)
C11 0.018(4) 0.034(5) 0.034(4) 0.007(3) 0.001(3) 0.006(4)
C12 0.019(3) 0.021(4) 0.025(3) -0.001(3) 0.000(3) 0.001(3)
C13 0.030(4) 0.014(4) 0.021(4) 0.006(3) 0.004(3) 0.004(3)
C14 0.025(4) 0.024(4) 0.023(4) 0.000(3) -0.001(3) 0.000(3)
C15 0.022(4) 0.040(5) 0.028(4) -0.002(3) -0.007(3) 0.000(3)
C16 0.034(4) 0.028(5) 0.026(4) -0.002(3) 0.000(3) 0.001(3)
C17 0.036(4) 0.030(5) 0.030(4) 0.000(3) 0.012(3) 0.003(3)
C18 0.025(4) 0.026(5) 0.041(4) 0.002(3) 0.007(3) -0.001(3)
C19 0.024(4) 0.023(4) 0.030(4) 0.004(3) 0.000(3) -0.007(3)
C20 0.025(4) 0.022(5) 0.040(4) 0.000(3) 0.001(3) 0.002(3)
C21 0.035(4) 0.019(5) 0.055(5) 0.002(4) 0.006(4) 0.001(4)
C22 0.045(5) 0.033(5) 0.030(4) -0.003(3) -0.003(4) -0.007(4)
C23 0.064(6) 0.034(6) 0.045(5) 0.001(4) -0.002(4) -0.012(5)
C24 0.021(3) 0.021(4) 0.015(3) 0.001(3) 0.000(3) 0.006(3)
C25 0.017(3) 0.018(4) 0.027(4) 0.000(3) -0.004(3) -0.007(3)
C26 0.022(3) 0.027(4) 0.025(4) 0.001(3) -0.004(3) -0.005(4)
C27 0.031(4) 0.035(5) 0.019(4) 0.001(3) -0.006(3) -0.003(4)
C28 0.041(4) 0.036(5) 0.017(4) 0.000(3) 0.008(4) -0.008(4)
C29 0.020(3) 0.025(5) 0.028(4) -0.002(3) 0.003(3) 0.000(3)
C30 0.025(4) 0.022(4) 0.026(3) 0.000(3) 0.001(3) 0.003(3)
C31 0.015(3) 0.021(4) 0.024(4) -0.001(3) -0.002(3) 0.005(3)
C32 0.024(4) 0.035(5) 0.034(4) 0.000(3) 0.004(3) 0.004(4)
C33 0.019(4) 0.051(6) 0.037(5) -0.010(4) -0.011(3) 0.006(4)
C34 0.037(5) 0.043(6) 0.029(4) -0.006(4) -0.012(4) 0.012(4)
C35 0.050(5) 0.031(5) 0.030(4) 0.006(3) -0.009(4) -0.001(4)
C36 0.030(4) 0.027(5) 0.022(4) -0.002(3) -0.004(3) 0.000(3)
C37 0.016(3) 0.023(4) 0.024(4) -0.003(3) -0.006(3) 0.001(3)
C38 0.015(3) 0.030(5) 0.029(4) 0.002(3) 0.001(3) 0.002(4)
C39 0.024(4) 0.022(4) 0.050(4) 0.003(4) -0.005(3) -0.007(4)
C40 0.022(4) 0.021(5) 0.053(4) -0.009(4) -0.007(3) 0.000(4)
C41 0.023(4) 0.036(5) 0.033(4) -0.009(3) 0.000(4) 0.003(4)
C42 0.020(4) 0.023(4) 0.025(3) -0.002(3) -0.003(3) 0.003(3)
C43 0.065(6) 0.062(7) 0.040(5) -0.021(4) -0.031(4) 0.029(5)
C44 0.032(4) 0.044(6) 0.046(5) -0.005(4) -0.006(4) 0.011(4)
C45 0.035(4) 0.046(6) 0.107(8) 0.006(5) -0.021(5) -0.001(4)
C46 0.039(4) 0.028(4) 0.037(4) -0.008(3) -0.006(4) 0.004(4)
C47 0.050(5) 0.036(6) 0.045(5) -0.011(4) -0.003(4) 0.006(4)
C48 0.044(5) 0.051(6) 0.037(4) -0.009(4) 0.006(4) 0.010(4)

loop_
_atom_type_symbol
_atom_type_description
_atom_type_scat_dispersion_real
_atom_type_scat_dispersion_imag
_atom_type_scat_source
C C 0.0033 0.0016 'International Tables Vol C Tables 4.2.6.8 and 6.1.1.4'
H H 0.0000 0.0000 'International Tables Vol C Tables 4.2.6.8 and 6.1.1.4'
N N 0.0061 0.0033 'International Tables Vol C Tables 4.2.6.8 and 6.1.1.4'
O O 0.0106 0.0060 'International Tables Vol C Tables 4.2.6.8 and 6.1.1.4'
Si Si 0.0817 0.0704 'International Tables Vol C Tables 4.2.6.8 and 6.1.1.4'
Zn Zn 0.2839 1.4301 'International Tables Vol C Tables 4.2.6.8 and 6.1.1.4'

loop_
_geom_angle_atom_site_label_1
_geom_angle_atom_site_label_2
_geom_angle_atom_site_label_3
_geom_angle
N3 Zn1 O1 127.00(19)
N3 Zn1 N2 124.3(2)
O1 Zn1 N2 101.73(18)
N3 Zn1 N1 114.4(2)
O1 Zn1 N1 96.90(19)
N2 Zn1 N1 79.82(19)
C9 N1 C20 112.4(5)
C9 N1 C7 112.0(5)
C20 N1 C7 109.6(5)
C9 N1 Zn1 108.8(4)
C20 N1 Zn1 111.0(4)
C7 N1 Zn1 102.6(4)
C10 N2 C12 108.5(5)
C10 N2 Zn1 113.8(4)
C12 N2 Zn1 137.3(4)
Si2 N3 Si1 123.1(3)
Si2 N3 Zn1 122.3(3)
Si1 N3 Zn1 114.5(3)
C1 O1 Zn1 119.3(4)
C10 O2 C11 106.2(5)
N3 Si1 C43 110.3(3)
N3 Si1 C45 111.5(3)
C43 Si1 C45 108.2(4)
N3 Si1 C44 113.7(3)
C43 Si1 C44 107.5(3)
C45 Si1 C44 105.5(3)
N3 Si2 C48 112.4(3)
N3 Si2 C47 113.0(3)
C48 Si2 C47 107.3(4)
N3 Si2 C46 113.5(3)
C48 Si2 C46 105.8(3)
C47 Si2 C46 104.2(3)
O1 C1 C6 120.4(6)
O1 C1 C2 121.0(6)
C6 C1 C2 118.3(6)
C3 C2 C1 117.5(6)
C3 C2 C24 122.7(6)
C1 C2 C24 119.8(6)
C4 C3 C2 124.6(7)
C4 C3 H3 117.7
C2 C3 H3 117.7
C3 C4 C5 116.2(6)
C3 C4 C8 121.8(7)
C5 C4 C8 121.9(6)
C6 C5 C4 121.8(6)
C6 C5 H5 119.1
C4 C5 H5 119.1
C5 C6 C1 120.5(6)
C5 C6 C7 119.9(6)
C1 C6 C7 119.0(6)
N1 C7 C6 116.4(5)
N1 C7 H7A 108.2
C6 C7 H7A 108.2
N1 C7 H7B 108.2
C6 C7 H7B 108.2
H7A C7 H7B 107.3
C4 C8 H8A 109.5
C4 C8 H8B 109.5
H8A C8 H8B 109.5
C4 C8 H8C 109.5
H8A C8 H8C 109.5
H8B C8 H8C 109.5
N1 C9 C10 110.4(5)
N1 C9 H9A 109.6
C10 C9 H9A 109.6
N1 C9 H9B 109.6
C10 C9 H9B 109.6
H9A C9 H9B 108.1
N2 C10 O2 118.5(6)
N2 C10 C9 124.7(6)
O2 C10 C9 116.7(5)
O2 C11 C15 112.7(6)
O2 C11 C12 103.7(5)
C15 C11 C12 107.1(5)
O2 C11 H11 111.0
C15 C11 H11 111.0
C12 C11 H11 111.0
N2 C12 C13 115.6(5)
N2 C12 C11 102.4(5)
C13 C12 C11 103.7(5)
N2 C12 H12 111.5
C13 C12 H12 111.5
C11 C12 H12 111.5
C14 C13 C19 120.3(6)
C14 C13 C12 112.1(5)
C19 C13 C12 127.6(6)
C16 C14 C13 121.8(6)
C16 C14 C15 128.0(6)
C13 C14 C15 110.2(5)
C11 C15 C14 105.2(5)
C11 C15 H15A 110.7
C14 C15 H15A 110.7
C11 C15 H15B 110.7
C14 C15 H15B 110.7
H15A C15 H15B 108.8
C14 C16 C17 118.1(6)
C14 C16 H16 121.0
C17 C16 H16 121.0
C18 C17 C16 120.4(6)
C18 C17 H17 119.8
C16 C17 H17 119.8
C17 C18 C19 122.0(6)
C17 C18 H18 119.0
C19 C18 H18 119.0
C18 C19 C13 117.3(6)
C18 C19 H19 121.3
C13 C19 H19 121.3
N1 C20 C21 116.1(5)
N1 C20 H20A 108.3
C21 C20 H20A 108.3
N1 C20 H20B 108.3
C21 C20 H20B 108.3
H20A C20 H20B 107.4
C22 C21 C20 111.7(6)
C22 C21 H21A 109.3
C20 C21 H21A 109.3
C22 C21 H21B 109.3
C20 C21 H21B 109.3
H21A C21 H21B 107.9
C21 C22 C23 111.6(6)
C21 C22 H22A 109.3
C23 C22 H22A 109.3
C21 C22 H22B 109.3
C23 C22 H22B 109.3
H22A C22 H22B 108.0
C22 C23 H23A 109.5
C22 C23 H23B 109.5
H23A C23 H23B 109.5
C22 C23 H23C 109.5
H23A C23 H23C 109.5
H23B C23 H23C 109.5
C25 C24 C2 106.3(5)
C25 C24 C31 113.4(5)
C2 C24 C31 111.8(5)
C25 C24 C37 111.3(5)
C2 C24 C37 111.2(5)
C31 C24 C37 103.0(5)
C26 C25 C30 116.5(6)
C26 C25 C24 121.3(6)
C30 C25 C24 122.3(6)
C27 C26 C25 123.5(6)
C27 C26 H26 118.3
C25 C26 H26 118.3
C26 C27 C28 118.8(6)
C26 C27 H27 120.6
C28 C27 H27 120.6
C29 C28 C27 119.1(6)
C29 C28 H28 120.5
C27 C28 H28 120.5
C28 C29 C30 121.2(6)
C28 C29 H29 119.4
C30 C29 H29 119.4
C29 C30 C25 120.7(6)
C29 C30 H30 119.6
C25 C30 H30 119.6
C36 C31 C32 117.6(6)
C36 C31 C24 123.9(6)
C32 C31 C24 118.3(6)
C33 C32 C31 120.7(7)
C33 C32 H32 119.7
C31 C32 H32 119.7
C34 C33 C32 120.7(7)
C34 C33 H33 119.7
C32 C33 H33 119.7
C33 C34 C35 119.2(7)
C33 C34 H34 120.4
C35 C34 H34 120.4
C34 C35 C36 120.5(7)
C34 C35 H35 119.8
C36 C35 H35 119.8
C31 C36 C35 121.4(7)
C31 C36 H36 119.3
C35 C36 H36 119.3
C38 C37 C42 116.7(6)
C38 C37 C24 125.0(6)
C42 C37 C24 118.1(6)
C37 C38 C39 121.8(6)
C37 C38 H38 119.1
C39 C38 H38 119.1
C40 C39 C38 120.1(7)
C40 C39 H39 120.0
C38 C39 H39 120.0
C39 C40 C41 119.4(7)
C39 C40 H40 120.3
C41 C40 H40 120.3
C42 C41 C40 120.6(6)
C42 C41 H41 119.7
C40 C41 H41 119.7
C41 C42 C37 121.5(6)
C41 C42 H42 119.3
C37 C42 H42 119.3
Si1 C43 H43A 109.5
Si1 C43 H43B 109.5
H43A C43 H43B 109.5
Si1 C43 H43C 109.5
H43A C43 H43C 109.5
H43B C43 H43C 109.5
Si1 C44 H44A 109.5
Si1 C44 H44B 109.5
H44A C44 H44B 109.5
Si1 C44 H44C 109.5
H44A C44 H44C 109.5
H44B C44 H44C 109.5
Si1 C45 H45A 109.5
Si1 C45 H45B 109.5
H45A C45 H45B 109.5
Si1 C45 H45C 109.5
H45A C45 H45C 109.5
H45B C45 H45C 109.5
Si2 C46 H46A 109.5
Si2 C46 H46B 109.5
H46A C46 H46B 109.5
Si2 C46 H46C 109.5
H46A C46 H46C 109.5
H46B C46 H46C 109.5
Si2 C47 H47A 109.5
Si2 C47 H47B 109.5
H47A C47 H47B 109.5
Si2 C47 H47C 109.5
H47A C47 H47C 109.5
H47B C47 H47C 109.5
Si2 C48 H48A 109.5
Si2 C48 H48B 109.5
H48A C48 H48B 109.5
Si2 C48 H48C 109.5
H48A C48 H48C 109.5
H48B C48 H48C 109.5

loop_
_geom_bond_atom_site_label_1
_geom_bond_atom_site_label_2
_geom_bond_distance
Zn1 N3 1.910(5)
Zn1 O1 1.941(4)
Zn1 N2 2.066(5)
Zn1 N1 2.211(5)
N1 C9 1.458(7)
N1 C20 1.479(8)
N1 C7 1.491(8)
N2 C10 1.257(7)
N2 C12 1.470(7)
N3 Si2 1.699(5)
N3 Si1 1.716(5)
O1 C1 1.319(7)
O2 C10 1.338(7)
O2 C11 1.454(7)
Si1 C43 1.852(8)
Si1 C45 1.863(8)
Si1 C44 1.872(7)
Si2 C48 1.859(7)
Si2 C47 1.874(8)
Si2 C46 1.878(7)
C1 C6 1.405(9)
C1 C2 1.419(8)
C2 C3 1.393(9)
C2 C24 1.539(9)
C3 C4 1.384(9)
C3 H3 0.9500
C4 C5 1.394(9)
C4 C8 1.491(9)
C5 C6 1.392(9)
C5 H5 0.9500
C6 C7 1.492(10)
C7 H7A 0.9900
C7 H7B 0.9900
C8 H8A 0.9800
C8 H8B 0.9800
C8 H8C 0.9800
C9 C10 1.482(9)
C9 H9A 0.9900
C9 H9B 0.9900
C11 C15 1.508(8)
C11 C12 1.564(9)
C11 H11 1.0000
C12 C13 1.504(8)
C12 H12 1.0000
C13 C14 1.376(8)
C13 C19 1.387(8)
C14 C16 1.372(8)
C14 C15 1.518(8)
C15 H15A 0.9900
C15 H15B 0.9900
C16 C17 1.379(9)
C16 H16 0.9500
C17 C18 1.368(9)
C17 H17 0.9500
C18 C19 1.384(9)
C18 H18 0.9500
C19 H19 0.9500
C20 C21 1.514(9)
C20 H20A 0.9900
C20 H20B 0.9900
C21 C22 1.512(10)
C21 H21A 0.9900
C21 H21B 0.9900
C22 C23 1.529(9)
C22 H22A 0.9900
C22 H22B 0.9900
C23 H23A 0.9800
C23 H23B 0.9800
C23 H23C 0.9800
C24 C25 1.521(8)
C24 C31 1.544(8)
C24 C37 1.556(9)
C25 C26 1.384(8)
C25 C30 1.397(8)
C26 C27 1.375(8)
C26 H26 0.9500
C27 C28 1.385(9)
C27 H27 0.9500
C28 C29 1.380(9)
C28 H28 0.9500
C29 C30 1.379(9)
C29 H29 0.9500
C30 H30 0.9500
C31 C36 1.373(9)
C31 C32 1.397(9)
C32 C33 1.383(9)
C32 H32 0.9500
C33 C34 1.366(10)
C33 H33 0.9500
C34 C35 1.374(10)
C34 H34 0.9500
C35 C36 1.381(9)
C35 H35 0.9500
C36 H36 0.9500
C37 C38 1.382(9)
C37 C42 1.397(8)
C38 C39 1.389(10)
C38 H38 0.9500
C39 C40 1.363(8)
C39 H39 0.9500
C40 C41 1.376(9)
C40 H40 0.9500
C41 C42 1.371(9)
C41 H41 0.9500
C42 H42 0.9500
C43 H43A 0.9800
C43 H43B 0.9800
C43 H43C 0.9800
C44 H44A 0.9800
C44 H44B 0.9800
C44 H44C 0.9800
C45 H45A 0.9800
C45 H45B 0.9800
C45 H45C 0.9800
C46 H46A 0.9800
C46 H46B 0.9800
C46 H46C 0.9800
C47 H47A 0.9800
C47 H47B 0.9800
C47 H47C 0.9800
C48 H48A 0.9800
C48 H48B 0.9800
C48 H48C 0.9800

loop_
_geom_torsion_atom_site_label_1
_geom_torsion_atom_site_label_2
_geom_torsion_atom_site_label_3
_geom_torsion_atom_site_label_4
_geom_torsion
Si2 N3 Si1 C43 -144.5(4)
Zn1 N3 Si1 C43 39.2(4)
Si2 N3 Si1 C45 95.3(5)
Zn1 N3 Si1 C45 -81.0(4)
Si2 N3 Si1 C44 -23.7(5)
Zn1 N3 Si1 C44 160.0(3)
Si1 N3 Si2 C48 -53.2(5)
Zn1 N3 Si2 C48 122.8(4)
Si1 N3 Si2 C47 68.4(5)
Zn1 N3 Si2 C47 -115.6(4)
Si1 N3 Si2 C46 -173.2(4)
Zn1 N3 Si2 C46 2.8(5)
Zn1 O1 C1 C6 40.9(7)
Zn1 O1 C1 C2 -144.8(4)
O1 C1 C2 C3 174.4(5)
C6 C1 C2 C3 -11.2(8)
O1 C1 C2 C24 -3.7(8)
C6 C1 C2 C24 170.8(5)
C1 C2 C3 C4 4.4(9)
C24 C2 C3 C4 -177.7(6)
C2 C3 C4 C5 3.3(9)
C2 C3 C4 C8 -179.4(6)
C3 C4 C5 C6 -4.0(9)
C8 C4 C5 C6 178.7(6)
C4 C5 C6 C1 -3.1(9)
C4 C5 C6 C7 168.0(6)
O1 C1 C6 C5 -174.7(5)
C2 C1 C6 C5 10.8(9)
O1 C1 C6 C7 14.1(9)
C2 C1 C6 C7 -160.4(5)
C9 N1 C7 C6 -61.1(7)
C20 N1 C7 C6 173.4(5)
Zn1 N1 C7 C6 55.4(6)
C5 C6 C7 N1 115.4(6)
C1 C6 C7 N1 -73.4(7)
C20 N1 C9 C10 -139.4(6)
C7 N1 C9 C10 96.6(6)
Zn1 N1 C9 C10 -16.0(6)
C12 N2 C10 O2 2.7(8)
Zn1 N2 C10 O2 177.3(4)
C12 N2 C10 C9 179.0(6)
Zn1 N2 C10 C9 -6.4(8)
C11 O2 C10 N2 2.8(8)
C11 O2 C10 C9 -173.8(6)
N1 C9 C10 N2 16.2(9)
N1 C9 C10 O2 -167.4(5)
C10 O2 C11 C15 109.1(6)
C10 O2 C11 C12 -6.4(6)
C10 N2 C12 C13 -118.3(6)
Zn1 N2 C12 C13 68.9(7)
C10 N2 C12 C11 -6.4(6)
Zn1 N2 C12 C11 -179.1(4)
O2 C11 C12 N2 7.6(6)
C15 C11 C12 N2 -111.8(6)
O2 C11 C12 C13 128.2(5)
C15 C11 C12 C13 8.8(7)
N2 C12 C13 C14 110.2(6)
C11 C12 C13 C14 -1.0(7)
N2 C12 C13 C19 -72.4(9)
C11 C12 C13 C19 176.4(7)
C19 C13 C14 C16 -3.4(10)
C12 C13 C14 C16 174.2(6)
C19 C13 C14 C15 175.1(6)
C12 C13 C14 C15 -7.2(8)
O2 C11 C15 C14 -126.2(6)
C12 C11 C15 C14 -12.8(7)
C16 C14 C15 C11 -168.9(6)
C13 C14 C15 C11 12.6(8)
C13 C14 C16 C17 1.8(10)
C15 C14 C16 C17 -176.5(7)
C14 C16 C17 C18 1.0(11)
C16 C17 C18 C19 -2.2(11)
C17 C18 C19 C13 0.6(11)
C14 C13 C19 C18 2.2(10)
C12 C13 C19 C18 -175.1(6)
C9 N1 C20 C21 -61.3(7)
C7 N1 C20 C21 63.9(7)
Zn1 N1 C20 C21 176.6(5)
N1 C20 C21 C22 -175.6(6)
C20 C21 C22 C23 -174.3(6)
C3 C2 C24 C25 -111.7(6)
C1 C2 C24 C25 66.2(7)
C3 C2 C24 C31 124.1(6)
C1 C2 C24 C31 -58.0(7)
C3 C2 C24 C37 9.6(7)
C1 C2 C24 C37 -172.5(5)
C2 C24 C25 C26 65.9(7)
C31 C24 C25 C26 -170.8(6)
C37 C24 C25 C26 -55.3(7)
C2 C24 C25 C30 -113.0(6)
C31 C24 C25 C30 10.3(8)
C37 C24 C25 C30 125.8(6)
C30 C25 C26 C27 -4.7(10)
C24 C25 C26 C27 176.3(6)
C25 C26 C27 C28 2.3(10)
C26 C27 C28 C29 2.3(11)
C27 C28 C29 C30 -4.4(11)
C28 C29 C30 C25 2.0(10)
C26 C25 C30 C29 2.5(9)
C24 C25 C30 C29 -178.5(6)
C25 C24 C31 C36 -128.1(7)
C2 C24 C31 C36 -7.9(8)
C37 C24 C31 C36 111.6(7)
C25 C24 C31 C32 56.3(8)
C2 C24 C31 C32 176.5(6)
C37 C24 C31 C32 -64.1(7)
C36 C31 C32 C33 1.6(10)
C24 C31 C32 C33 177.5(6)
C31 C32 C33 C34 -1.2(11)
C32 C33 C34 C35 0.0(11)
C33 C34 C35 C36 0.7(11)
C32 C31 C36 C35 -0.9(10)
C24 C31 C36 C35 -176.6(6)
C34 C35 C36 C31 -0.2(11)
C25 C24 C37 C38 -4.0(8)
C2 C24 C37 C38 -122.3(6)
C31 C24 C37 C38 117.8(6)
C25 C24 C37 C42 -178.4(5)
C2 C24 C37 C42 63.3(7)
C31 C24 C37 C42 -56.6(6)
C42 C37 C38 C39 -0.5(9)
C24 C37 C38 C39 -174.9(5)
C37 C38 C39 C40 0.2(9)
C38 C39 C40 C41 -0.8(9)
C39 C40 C41 C42 1.7(10)
C40 C41 C42 C37 -2.0(10)
C38 C37 C42 C41 1.3(9)
C24 C37 C42 C41 176.2(6)
